data_1532687
loop_
_publ_author_name
'Laitinen, R.'
'Niinisto, L.'
'Steudel, R.'

_publ_section_title
;
 Structural Studies on the Sulfur-Selenium Binary System
;
_journal_name_full 'Acta Chemica Scandinavica, Series A: (28,1974-)'
_journal_page_first 737
_journal_page_last 747
_journal_volume 33
_journal_year 1979
_chemical_formula_sum 'S3 Se5'
_space_group_IT_number 14
_symmetry_space_group_name_Hall '-P 2yn'
_symmetry_space_group_name_H-M 'P 1 21/n 1'
_cell_angle_alpha 90
_cell_angle_beta 90.76
_cell_angle_gamma 90
_cell_formula_units_Z 4
_cell_length_a 8.867
_cell_length_b 9.31
_cell_length_c 11.456
_cell_volume 945.630
_citation_journal_id_ASTM ACAPCT
_cod_data_source_file Laitinen_ACAPCT_1979_299.cif
_cod_data_source_block S3Se5
_cod_original_cell_volume 945.6299
_cod_original_sg_symbol_Hall '-P 2ybc (x-z,y,z)'
_cod_database_code 1532687

loop_
_symmetry_equiv_pos_as_xyz
x,y,z
-x+1/2,y+1/2,-z+1/2
-x,-y,-z
x-1/2,-y-1/2,z-1/2

loop_
_atom_site_label
_atom_site_type_symbol
_atom_site_fract_x
_atom_site_fract_y
_atom_site_fract_z
_atom_site_occupancy
_atom_site_U_iso_or_equiv
Se7 Se 0.0739 0.8358 0.1427 0.6 0.0
Se5 Se 0.8479 0.2695 0.3302 0.4 0.0
S1 S 0.63 0.3152 0.0509 0.27 0.0
S3 S 0.9174 0.4712 0.234 0.37 0.0
Se4 Se 0.1271 0.4011 0.1368 0.63 0.0
Se6 Se 0.6832 0.6398 0.4624 0.56 0.0
S5 S 0.8479 0.2695 0.3302 0.6 0.0
S8 S 0.0855 0.6918 0.4849 0.47 0.0
S2 S 0.3211 0.5123 0.2395 0.08 0.0
S7 S 0.0739 0.8358 0.1427 0.4 0.0
S4 S 0.1271 0.4011 0.1368 0.37 0.0
S6 S 0.6832 0.6398 0.4624 0.44 0.0
Se8 Se 0.0855 0.6918 0.4849 0.53 0.0
Se3 Se 0.9174 0.4712 0.234 0.63 0.0
Se2 Se 0.3211 0.5123 0.2395 0.92 0.0
Se1 Se 0.63 0.3152 0.0509 0.73 0.0
